data_4103558
loop_
_publ_author_name
'Diem H. T. Phan'
'Kevin G. M. Kou'
'Vy M. Dong'

_publ_section_title
;
 Enantioselective Desymmetrization of Cyclopropenes by Hydroacylation
;
_journal_name_full 'Journal of the American Chemical Society'
_journal_page_first 16354
_journal_page_last 16355
_journal_paper_doi 10.1021/ja107738a
_journal_volume 132
_journal_year 2010
_chemical_absolute_configuration rmad
_chemical_compound_source 'Synthesized by the authors. See text'
_chemical_formula_moiety 'C21 H18 O2'
_chemical_formula_sum 'C21 H18 O2'
_chemical_formula_weight 302.35
_chemical_name_systematic
; 
 ? 
;
_space_group_IT_number 19
_symmetry_cell_setting orthorhombic
_symmetry_space_group_name_Hall 'P 2ac 2ab'
_symmetry_space_group_name_H-M 'P 21 21 21'
_atom_sites_solution_hydrogens geom
_atom_sites_solution_primary direct
_atom_sites_solution_secondary difmap
_audit_creation_method SHELXL-97
_cell_angle_alpha 90
_cell_angle_beta 90
_cell_angle_gamma 90
_cell_formula_units_Z 4
_cell_length_a 5.7856(1)
_cell_length_b 12.5864(2)
_cell_length_c 22.2215(4)
_cell_measurement_reflns_used 15264
_cell_measurement_temperature 150
_cell_measurement_theta_max 69.26
_cell_measurement_theta_min 3.98
_cell_volume 1618.17(5)
_computing_cell_refinement 'SAINT V7.68A(Bruker AXS, 2009)'
_computing_data_collection 'APEX2  (Bruker AXS, 2009)'
_computing_data_reduction 'SAINT V7.68A(Bruker AXS, 2009)'
_computing_molecular_graphics 'SHELXTL v6.12 (Bruker AXS, 2001)'
_computing_publication_material 'UdMX (Maris, 2004)'
_computing_structure_refinement 'SHELXL97 (Sheldrick, 2008)'
_computing_structure_solution 'SHELXS97 (Sheldrick, 2008)'
_diffrn_ambient_temperature 150
_diffrn_detector_area_resol_mean 8.3
_diffrn_measured_fraction_theta_full 0.997
_diffrn_measured_fraction_theta_max 0.998
_diffrn_measurement_device_type 'Bruker Microstar'
_diffrn_measurement_method \w
_diffrn_radiation_monochromator 'Helios optics'
_diffrn_radiation_source 'Rotating Anode'
_diffrn_radiation_type CuK\a
_diffrn_radiation_wavelength 1.54178
_diffrn_reflns_av_R_equivalents 0.047
_diffrn_reflns_av_sigmaI/netI 0.0239
_diffrn_reflns_limit_h_max 6
_diffrn_reflns_limit_h_min -7
_diffrn_reflns_limit_k_max 15
_diffrn_reflns_limit_k_min -15
_diffrn_reflns_limit_l_max 27
_diffrn_reflns_limit_l_min -26
_diffrn_reflns_number 33740
_diffrn_reflns_theta_full 69.97
_diffrn_reflns_theta_max 69.97
_diffrn_reflns_theta_min 3.98
_exptl_absorpt_coefficient_mu 0.620
_exptl_absorpt_correction_T_max 0.9816
_exptl_absorpt_correction_T_min 0.8507
_exptl_absorpt_correction_type multi-scan
_exptl_absorpt_process_details 'Sadabs (Sheldrick, 2008)'
_exptl_crystal_colour Colorless
_exptl_crystal_density_diffrn 1.241
_exptl_crystal_density_method 'not measured'
_exptl_crystal_description Block
_exptl_crystal_F_000 640
_exptl_crystal_size_max 0.13
_exptl_crystal_size_mid 0.05
_exptl_crystal_size_min 0.03
_refine_diff_density_max 0.124
_refine_diff_density_min -0.126
_refine_diff_density_rms 0.028
_refine_ls_abs_structure_details 'Flack H D (1983), 1244 Friedel Pairs'
_refine_ls_abs_structure_Flack 0.0(2)
_refine_ls_extinction_method none
_refine_ls_goodness_of_fit_ref 1.050
_refine_ls_hydrogen_treatment constr
_refine_ls_matrix_type full
_refine_ls_number_parameters 211
_refine_ls_number_reflns 3036
_refine_ls_number_restraints 0
_refine_ls_restrained_S_all 1.050
_refine_ls_R_factor_all 0.0341
_refine_ls_R_factor_gt 0.0324
_refine_ls_shift/su_max 0.001
_refine_ls_shift/su_mean 0.000
_refine_ls_structure_factor_coef Fsqd
_refine_ls_weighting_details 'calc w=1/[\s^2^(Fo^2^)+(0.0494P)^2^+0.2077P] where P=(Fo^2^+2Fc^2^)/3'
_refine_ls_weighting_scheme calc
_refine_ls_wR_factor_gt 0.0875
_refine_ls_wR_factor_ref 0.0898
_reflns_number_gt 2904
_reflns_number_total 3036
_reflns_threshold_expression I>2\s(I)
_cod_data_source_file ja107738a_si_008.cif
_cod_data_source_block loug14
_cod_depositor_comments
;
The following automatic conversions were performed:

'_geom_bond_publ_flag' value 'Y' changed to 'y' according to the
built-in table from CIF Core dictionary named 'cif_core.dic' version
2.4.1 from 2010-06-29 (26 times).

'_geom_angle_publ_flag' value 'Y'
changed to 'y' according to the built-in table from CIF Core
dictionary named 'cif_core.dic' version 2.4.1 from 2010-06-29 (39
times).

Automatic conversion script
Id: cif_fix_values 1715 2011-07-08 13:25:40Z adriana 
;
_cod_database_code 4103558

loop_
_symmetry_equiv_pos_as_xyz
'x, y, z'
'-x+1/2, -y, z+1/2'
'-x, y+1/2, -z+1/2'
'x+1/2, -y+1/2, -z'

loop_
_atom_site_label
_atom_site_type_symbol
_atom_site_fract_x
_atom_site_fract_y
_atom_site_fract_z
_atom_site_U_iso_or_equiv
_atom_site_adp_type
_atom_site_occupancy
_atom_site_symmetry_multiplicity
_atom_site_calc_flag
_atom_site_refinement_flags
C1 C 0.0514(2) 0.06530(10) 0.07064(6) 0.0403(3) Uani 1 1 d .
C2 C -0.1349(3) 0.14723(13) 0.07635(11) 0.0739(6) Uani 1 1 d .
H2A H -0.1284 0.2091 0.0489 0.089 Uiso 1 1 calc R
H2B H -0.2930 0.1220 0.0857 0.089 Uiso 1 1 calc R
C3 C 0.0394(3) 0.14165(11) 0.12495(8) 0.0507(4) Uani 1 1 d .
H3 H -0.0152 0.1093 0.1635 0.061 Uiso 1 1 calc R
C4 C 0.2148(3) 0.22685(10) 0.13124(6) 0.0450(3) Uani 1 1 d .
C5 C 0.3918(3) 0.21773(11) 0.17809(6) 0.0462(3) Uani 1 1 d .
C6 C 0.5470(3) 0.30250(12) 0.18813(7) 0.0531(4) Uani 1 1 d .
C7 C 0.7173(4) 0.29378(16) 0.23194(8) 0.0728(6) Uani 1 1 d .
H7 H 0.8185 0.3517 0.2396 0.087 Uiso 1 1 calc R
C8 C 0.7389(5) 0.2007(2) 0.26423(8) 0.0890(8) Uani 1 1 d .
H8 H 0.8561 0.1950 0.2940 0.107 Uiso 1 1 calc R
C9 C 0.5928(5) 0.11556(17) 0.25403(8) 0.0807(7) Uani 1 1 d .
H9 H 0.6116 0.0515 0.2761 0.097 Uiso 1 1 calc R
C10 C 0.4205(4) 0.12438(13) 0.21182(7) 0.0621(5) Uani 1 1 d .
H10 H 0.3188 0.0662 0.2053 0.074 Uiso 1 1 calc R
C11 C 0.2313(3) 0.08512(13) 0.02396(7) 0.0554(4) Uani 1 1 d .
H11A H 0.3787 0.0548 0.0372 0.083 Uiso 1 1 calc R
H11B H 0.2490 0.1618 0.0179 0.083 Uiso 1 1 calc R
H11C H 0.1844 0.0518 -0.0140 0.083 Uiso 1 1 calc R
C12 C -0.0029(2) -0.04876(10) 0.08420(6) 0.0385(3) Uani 1 1 d .
C13 C -0.2049(3) -0.07718(12) 0.11722(8) 0.0548(4) Uani 1 1 d .
H13 H -0.3038 -0.0226 0.1318 0.066 Uiso 1 1 calc R
C14 C -0.2597(3) -0.18026(12) 0.12839(8) 0.0560(4) Uani 1 1 d .
H14 H -0.3967 -0.1961 0.1502 0.067 Uiso 1 1 calc R
C15 C -0.1178(2) -0.26455(10) 0.10834(6) 0.0390(3) Uani 1 1 d .
C16 C -0.1688(2) -0.37309(11) 0.11928(7) 0.0450(3) Uani 1 1 d .
H16 H -0.3061 -0.3915 0.1403 0.054 Uiso 1 1 calc R
C17 C -0.0237(2) -0.45108(11) 0.10012(6) 0.0425(3) Uani 1 1 d .
H17 H -0.0589 -0.5234 0.1082 0.051 Uiso 1 1 calc R
C18 C 0.1780(3) -0.42480(11) 0.06841(6) 0.0459(3) Uani 1 1 d .
H18 H 0.2782 -0.4796 0.0548 0.055 Uiso 1 1 calc R
C19 C 0.2315(3) -0.32117(11) 0.05686(6) 0.0425(3) Uani 1 1 d .
H19 H 0.3685 -0.3047 0.0352 0.051 Uiso 1 1 calc R
C20 C 0.0860(2) -0.23802(10) 0.07666(5) 0.0326(3) Uani 1 1 d .
C21 C 0.1373(2) -0.12968(10) 0.06484(5) 0.0342(3) Uani 1 1 d .
H21 H 0.2730 -0.1127 0.0428 0.041 Uiso 1 1 calc R
O2 O 0.2128(2) 0.30399(8) 0.09685(5) 0.0552(3) Uani 1 1 d .
O1 O 0.5364(2) 0.39321(8) 0.15599(6) 0.0668(4) Uani 1 1 d .
H1A H 0.4373 0.3868 0.1286 0.100 Uiso 1 1 calc R

loop_
_atom_site_aniso_label
_atom_site_aniso_U_11
_atom_site_aniso_U_22
_atom_site_aniso_U_33
_atom_site_aniso_U_23
_atom_site_aniso_U_13
_atom_site_aniso_U_12
C1 0.0369(7) 0.0376(6) 0.0463(7) -0.0039(5) -0.0054(6) -0.0008(6)
C2 0.0402(9) 0.0435(8) 0.1380(19) -0.0004(10) -0.0154(10) 0.0038(7)
C3 0.0548(9) 0.0343(7) 0.0630(9) -0.0100(6) 0.0214(8) -0.0065(6)
C4 0.0604(8) 0.0304(6) 0.0441(7) -0.0051(5) 0.0097(6) -0.0040(6)
C5 0.0695(9) 0.0337(6) 0.0355(6) -0.0040(5) 0.0083(6) 0.0014(6)
C6 0.0703(10) 0.0391(7) 0.0498(8) -0.0128(6) -0.0056(7) 0.0053(7)
C7 0.0828(13) 0.0735(12) 0.0622(10) -0.0327(9) -0.0189(10) 0.0173(11)
C8 0.121(2) 0.1070(17) 0.0393(9) -0.0187(10) -0.0132(10) 0.0562(17)
C9 0.130(2) 0.0740(13) 0.0385(8) 0.0081(8) 0.0127(11) 0.0426(14)
C10 0.1002(14) 0.0456(8) 0.0404(7) 0.0058(6) 0.0226(9) 0.0125(9)
C11 0.0793(11) 0.0448(8) 0.0423(7) -0.0010(6) 0.0097(7) -0.0098(8)
C12 0.0312(6) 0.0384(6) 0.0460(7) -0.0078(5) -0.0042(5) -0.0020(5)
C13 0.0343(7) 0.0427(8) 0.0873(11) -0.0158(8) 0.0166(7) -0.0013(6)
C14 0.0340(7) 0.0461(8) 0.0879(11) -0.0136(8) 0.0210(8) -0.0071(6)
C15 0.0289(6) 0.0406(7) 0.0475(7) -0.0069(6) -0.0013(5) -0.0037(5)
C16 0.0342(6) 0.0442(7) 0.0566(8) -0.0048(6) 0.0005(6) -0.0094(6)
C17 0.0454(7) 0.0377(6) 0.0442(7) -0.0007(5) -0.0073(6) -0.0034(6)
C18 0.0519(8) 0.0416(7) 0.0443(7) 0.0000(6) 0.0026(6) 0.0097(6)
C19 0.0425(7) 0.0448(7) 0.0401(7) 0.0013(6) 0.0083(6) 0.0075(6)
C20 0.0293(6) 0.0389(6) 0.0297(5) -0.0036(5) -0.0044(4) 0.0001(5)
C21 0.0284(6) 0.0412(7) 0.0329(6) -0.0014(5) -0.0010(5) -0.0012(5)
O2 0.0693(7) 0.0394(5) 0.0569(6) 0.0076(5) -0.0072(6) -0.0094(5)
O1 0.0760(9) 0.0362(5) 0.0883(9) 0.0000(5) -0.0167(7) -0.0120(5)

loop_
_atom_type_symbol
_atom_type_description
_atom_type_scat_dispersion_real
_atom_type_scat_dispersion_imag
_atom_type_scat_source
C C 0.0181 0.0091 'International Tables Vol C Tables 4.2.6.8 and 6.1.1.4'
H H 0.0000 0.0000 'International Tables Vol C Tables 4.2.6.8 and 6.1.1.4'
O O 0.0492 0.0322 'International Tables Vol C Tables 4.2.6.8 and 6.1.1.4'

loop_
_geom_angle_atom_site_label_1
_geom_angle_atom_site_label_2
_geom_angle_atom_site_label_3
_geom_angle
_geom_angle_publ_flag
C11 C1 C2 116.51(14) y
C11 C1 C12 116.50(12) y
C2 C1 C12 119.44(13) y
C11 C1 C3 118.10(12) y
C2 C1 C3 58.18(11) y
C12 C1 C3 115.41(12) y
C3 C2 C1 62.52(10) y
C3 C2 H2A 117.5 ?
C1 C2 H2A 117.5 ?
C3 C2 H2B 117.5 ?
C1 C2 H2B 117.5 ?
H2A C2 H2B 114.6 ?
C2 C3 C4 120.06(14) y
C2 C3 C1 59.30(11) y
C4 C3 C1 119.52(12) y
C2 C3 H3 115.5 ?
C4 C3 H3 115.5 ?
C1 C3 H3 115.5 ?
O2 C4 C5 120.51(13) y
O2 C4 C3 120.23(14) y
C5 C4 C3 119.26(13) y
C10 C5 C6 118.24(16) y
C10 C5 C4 121.85(15) y
C6 C5 C4 119.84(13) y
O1 C6 C7 118.06(16) y
O1 C6 C5 121.82(14) y
C7 C6 C5 120.12(16) y
C8 C7 C6 119.7(2) y
C8 C7 H7 120.1 ?
C6 C7 H7 120.1 ?
C7 C8 C9 121.2(2) y
C7 C8 H8 119.4 ?
C9 C8 H8 119.4 ?
C10 C9 C8 119.51(17) y
C10 C9 H9 120.2 ?
C8 C9 H9 120.2 ?
C9 C10 C5 121.21(19) y
C9 C10 H10 119.4 ?
C5 C10 H10 119.4 ?
C1 C11 H11A 109.5 ?
C1 C11 H11B 109.5 ?
H11A C11 H11B 109.5 ?
C1 C11 H11C 109.5 ?
H11A C11 H11C 109.5 ?
H11B C11 H11C 109.5 ?
C21 C12 C13 117.39(12) y
C21 C12 C1 121.59(12) y
C13 C12 C1 121.01(12) y
C14 C13 C12 121.67(13) y
C14 C13 H13 119.2 ?
C12 C13 H13 119.2 ?
C13 C14 C15 121.57(13) y
C13 C14 H14 119.2 ?
C15 C14 H14 119.2 ?
C20 C15 C14 117.67(12) y
C20 C15 C16 119.11(12) y
C14 C15 C16 123.22(13) y
C17 C16 C15 120.86(13) y
C17 C16 H16 119.6 ?
C15 C16 H16 119.6 ?
C16 C17 C18 120.04(13) y
C16 C17 H17 120.0 ?
C18 C17 H17 120.0 ?
C19 C18 C17 120.57(13) y
C19 C18 H18 119.7 ?
C17 C18 H18 119.7 ?
C18 C19 C20 120.92(13) y
C18 C19 H19 119.5 ?
C20 C19 H19 119.5 ?
C15 C20 C19 118.49(12) y
C15 C20 C21 119.55(12) y
C19 C20 C21 121.95(12) y
C12 C21 C20 122.12(12) y
C12 C21 H21 118.9 ?
C20 C21 H21 118.9 ?
C6 O1 H1A 109.5 ?

loop_
_geom_bond_atom_site_label_1
_geom_bond_atom_site_label_2
_geom_bond_distance
_geom_bond_publ_flag
C1 C11 1.490(2) y
C1 C2 1.497(2) y
C1 C12 1.5001(18) y
C1 C3 1.5444(19) y
C2 C3 1.479(3) y
C2 H2a 0.9900 ?
C2 H2b 0.9900 ?
C3 C4 1.483(2) y
C3 H3 1.0000 ?
C4 O2 1.2357(17) y
C4 C5 1.465(2) y
C5 C10 1.403(2) y
C5 C6 1.412(2) y
C6 O1 1.3480(19) y
C6 C7 1.390(3) y
C7 C8 1.379(3) y
C7 H7 0.9500 ?
C8 C9 1.384(3) y
C8 H8 0.9500 ?
C9 C10 1.374(3) y
C9 H9 0.9500 ?
C10 H10 0.9500 ?
C11 H11a 0.9800 ?
C11 H11b 0.9800 ?
C11 H11c 0.9800 ?
C12 C21 1.3713(18) y
C12 C13 1.426(2) y
C13 C14 1.358(2) y
C13 H13 0.9500 ?
C14 C15 1.414(2) y
C14 H14 0.9500 ?
C15 C20 1.4133(18) y
C15 C16 1.4186(19) y
C16 C17 1.360(2) y
C16 H16 0.9500 ?
C17 C18 1.403(2) y
C17 H17 0.9500 ?
C18 C19 1.365(2) y
C18 H18 0.9500 ?
C19 C20 1.4133(18) y
C19 H19 0.9500 ?
C20 C21 1.4200(18) y
C21 H21 0.9500 ?
O1 H1a 0.8400 ?

loop_
_geom_hbond_atom_site_label_D
_geom_hbond_atom_site_label_H
_geom_hbond_atom_site_label_A
_geom_hbond_distance_DH
_geom_hbond_distance_HA
_geom_hbond_distance_DA
_geom_hbond_angle_DHA
O1 H1A O2 0.84 1.81 2.5481(16) 145.9
